data_2209660
loop_
_publ_author_name
'Yunfeng Chen'
'Yuzhou Wang'
'Huizhen Guo'
'Yitao Li'

_publ_section_title
;Diethyl
 7,12-dihydro-8-iodo-6,13-dioxo-<i>cis</i>-7<i>H</i>,11<i>H</i>-2,4-dioxa-5a,6a,12a,13a-tetraazabenz[<i>f</i>]cycloocta[<i>cd</i>]azulene-13b,13c-dicarboxylate
;
_journal_coeditor_code SJ2083
_journal_issue 7
_journal_name_full 'Acta Crystallographica Section E'
_journal_page_first o2738
_journal_page_last o2740
_journal_paper_doi 10.1107/S1600536806021143
_journal_volume 62
_journal_year 2006
_chemical_formula_iupac 'C21 H23 I N4 O8'
_chemical_formula_moiety 'C21 H23 I N4 O8'
_chemical_formula_sum 'C21 H23 I N4 O8'
_chemical_formula_weight 570.33
_chemical_name_systematic
;Diethyl
7,12-dihydro-8-iodo-6,13-dioxo-<i>cis</i>-1H,3<i>H</i>,5H,4<i>H</i>,\
11<i>H</i>-2,4-
dioxa-5a,6a,12<i>a</i>,13<i>a</i>-tetraazabenz[<i>f</i>]cycloocta[cd]azulene-\
13<i>b</i>,13<i>c</i>-dicarboxylate
;
_space_group_IT_number 2
_symmetry_cell_setting triclinic
_symmetry_space_group_name_Hall '-P 1'
_symmetry_space_group_name_H-M 'P -1'
_atom_sites_solution_hydrogens geom
_atom_sites_solution_primary direct
_atom_sites_solution_secondary difmap
_audit_creation_method SHELXL-97
_cell_angle_alpha 99.300(2)
_cell_angle_beta 97.076(2)
_cell_angle_gamma 108.921(2)
_cell_formula_units_Z 2
_cell_length_a 8.2832(12)
_cell_length_b 9.7080(14)
_cell_length_c 14.872(2)
_cell_measurement_reflns_used 4288
_cell_measurement_temperature 292(2)
_cell_measurement_theta_max 25.76
_cell_measurement_theta_min 2.27
_cell_volume 1096.5(3)
_computing_cell_refinement 'SAINT (Bruker, 2001)'
_computing_data_collection 'SMART (Bruker, 2001)'
_computing_data_reduction SAINT
_computing_molecular_graphics 'PLATON (Spek, 2003)'
_computing_publication_material PLATON
_computing_structure_refinement 'SHELXL97 (Sheldrick, 1997)'
_computing_structure_solution 'SHELXS97 (Sheldrick, 1997)'
_diffrn_ambient_temperature 292(2)
_diffrn_measured_fraction_theta_full 0.980
_diffrn_measured_fraction_theta_max 0.980
_diffrn_measurement_device_type 'Bruker SMART Apex CCD area-detector'
_diffrn_measurement_method '\w scans'
_diffrn_radiation_monochromator graphite
_diffrn_radiation_source 'fine-focus sealed tube'
_diffrn_radiation_type MoK\a
_diffrn_radiation_wavelength 0.71073
_diffrn_reflns_av_R_equivalents 0.0190
_diffrn_reflns_av_sigmaI/netI 0.0368
_diffrn_reflns_limit_h_max 9
_diffrn_reflns_limit_h_min -9
_diffrn_reflns_limit_k_max 10
_diffrn_reflns_limit_k_min -11
_diffrn_reflns_limit_l_max 17
_diffrn_reflns_limit_l_min -17
_diffrn_reflns_number 6102
_diffrn_reflns_theta_full 25.00
_diffrn_reflns_theta_max 25.00
_diffrn_reflns_theta_min 2.27
_diffrn_standards_number 0
_exptl_absorpt_coefficient_mu 1.512
_exptl_absorpt_correction_type none
_exptl_crystal_colour colorless
_exptl_crystal_density_diffrn 1.727
_exptl_crystal_density_method 'not measured'
_exptl_crystal_description irregular
_exptl_crystal_F_000 572
_exptl_crystal_size_max 0.30
_exptl_crystal_size_mid 0.20
_exptl_crystal_size_min 0.15
_refine_diff_density_max 1.502
_refine_diff_density_min -0.611
_refine_ls_extinction_method none
_refine_ls_goodness_of_fit_ref 1.090
_refine_ls_hydrogen_treatment constr
_refine_ls_matrix_type full
_refine_ls_number_parameters 313
_refine_ls_number_reflns 3785
_refine_ls_number_restraints 0
_refine_ls_restrained_S_all 1.090
_refine_ls_R_factor_all 0.0534
_refine_ls_R_factor_gt 0.0477
_refine_ls_shift/su_max <0.001
_refine_ls_shift/su_mean <0.001
_refine_ls_structure_factor_coef Fsqd
_refine_ls_weighting_details 'calc w=1/[\s^2^(Fo^2^)+(0.0722P)^2^+1.3642P] where P=(Fo^2^+2Fc^2^)/3'
_refine_ls_weighting_scheme calc
_refine_ls_wR_factor_gt 0.1220
_refine_ls_wR_factor_ref 0.1249
_reflns_number_gt 3405
_reflns_number_total 3785
_reflns_threshold_expression I>2\s(I)
_cod_data_source_file sj2083.cif
_cod_data_source_block I
_cod_database_code 2209660
_cod_database_fobs_code 2209660

loop_
_symmetry_equiv_pos_as_xyz
'x, y, z'
'-x, -y, -z'

loop_
_atom_site_type_symbol
_atom_site_label
_atom_site_fract_x
_atom_site_fract_y
_atom_site_fract_z
_atom_site_U_iso_or_equiv
_atom_site_adp_type
_atom_site_calc_flag
_atom_site_refinement_flags
_atom_site_occupancy
_atom_site_disorder_assembly
_atom_site_disorder_group
C C1 0.9255(6) 1.1198(5) 0.5851(3) 0.0329(10) Uani d . 1 . .
C C2 0.9327(6) 1.2269(5) 0.5323(3) 0.0364(10) Uani d . 1 . .
C C3 1.0886(7) 1.3363(6) 0.5309(4) 0.0439(12) Uani d . 1 . .
H H3 1.0903 1.4062 0.4946 0.053 Uiso calc R 1 . .
C C4 1.2398(7) 1.3421(6) 0.5825(4) 0.0491(13) Uani d . 1 . .
H H4 1.3441 1.4160 0.5817 0.059 Uiso calc R 1 . .
C C5 1.2373(7) 1.2381(6) 0.6358(4) 0.0443(12) Uani d . 1 . .
H H5 1.3406 1.2424 0.6708 0.053 Uiso calc R 1 . .
C C6 1.0832(6) 1.1270(5) 0.6381(3) 0.0354(10) Uani d . 1 . .
C C7 1.0870(6) 1.0138(6) 0.6954(3) 0.0382(11) Uani d . 1 . .
H H7A 1.0504 0.9166 0.6541 0.046 Uiso calc R 1 . .
H H7B 1.2061 1.0371 0.7258 0.046 Uiso calc R 1 . .
C C8 0.7596(6) 0.9977(5) 0.5850(3) 0.0334(10) Uani d . 1 . .
H H8A 0.6665 1.0093 0.5441 0.040 Uiso calc R 1 . .
H H8B 0.7697 0.9030 0.5596 0.040 Uiso calc R 1 . .
C C9 0.6538(6) 1.0998(6) 0.7194(3) 0.0387(11) Uani d . 1 . .
C C10 1.0382(7) 1.0799(5) 0.8557(3) 0.0404(12) Uani d . 1 . .
C C11 0.7938(6) 0.9315(5) 0.7415(3) 0.0330(10) Uani d . 1 . .
C C12 0.7375(7) 0.7608(5) 0.7075(3) 0.0368(11) Uani d . 1 . .
C C13 0.8265(9) 0.5516(6) 0.7095(4) 0.0588(16) Uani d . 1 . .
H H13A 0.7276 0.5008 0.7355 0.071 Uiso calc R 1 . .
H H13B 0.7991 0.5148 0.6428 0.071 Uiso calc R 1 . .
C C14 0.9793(11) 0.5238(9) 0.7489(6) 0.086(2) Uani d . 1 . .
H H14A 1.0790 0.5831 0.7281 0.129 Uiso calc R 1 . .
H H14B 0.9626 0.4202 0.7294 0.129 Uiso calc R 1 . .
H H14C 0.9975 0.5499 0.8154 0.129 Uiso calc R 1 . .
C C15 0.7325(7) 0.9814(6) 0.8348(3) 0.0399(11) Uani d . 1 . .
C C16 0.6084(8) 0.8561(7) 0.8714(4) 0.0541(15) Uani d . 1 . .
C C17 0.5713(10) 0.6279(7) 0.9197(4) 0.0665(18) Uani d . 1 . .
H H17A 0.6480 0.5810 0.9454 0.080 Uiso calc R 1 . .
H H17B 0.5209 0.6651 0.9695 0.080 Uiso calc R 1 . .
C C18 0.4333(10) 0.5173(8) 0.8489(5) 0.0731(19) Uani d . 1 . .
H H18A 0.3464 0.5583 0.8308 0.110 Uiso calc R 1 . .
H H18B 0.3818 0.4307 0.8731 0.110 Uiso calc R 1 . .
H H18C 0.4806 0.4897 0.7959 0.110 Uiso calc R 1 . .
C C19 0.9066(11) 1.1557(7) 0.9835(4) 0.071(2) Uani d . 1 A .
H H19A 0.7910 1.1285 0.9984 0.085 Uiso calc R 1 . .
H H19B 0.9807 1.1385 1.0329 0.085 Uiso calc R 1 . .
C C20 0.6223(11) 1.1929(8) 0.8768(5) 0.077(2) Uani d . 1 A .
H H20A 0.5089 1.1948 0.8528 0.092 Uiso calc R 1 . .
H H20B 0.6104 1.1514 0.9318 0.092 Uiso calc R 1 . .
C C21 0.8154(13) 1.2629(8) 0.9393(6) 0.0453(18) Uani d P 0.642(9) A 1
H H21A 0.7397 1.2022 0.9738 0.054 Uiso calc PR 0.642(9) A 1
H H21B 0.8182 1.1938 0.8851 0.054 Uiso calc PR 0.642(9) A 1
C C21' 0.825(2) 1.3504(15) 0.9908(10) 0.0453(18) Uani d P 0.358(9) A 2
H H21C 0.7499 1.2961 1.0283 0.054 Uiso calc PR 0.358(9) A 2
H H21D 0.8697 1.4548 1.0218 0.054 Uiso calc PR 0.358(9) A 2
I I1 0.71161(4) 1.23344(4) 0.44998(2) 0.04657(16) Uani d . 1 . .
N N1 0.9784(5) 1.0046(4) 0.7658(3) 0.0365(9) Uani d . 1 . .
N N2 0.7109(5) 0.9924(4) 0.6768(2) 0.0321(8) Uani d . 1 . .
N N3 0.8967(6) 1.0523(5) 0.9000(3) 0.0405(10) Uani d . 1 . .
N N4 0.6529(7) 1.0850(5) 0.8098(3) 0.0503(11) Uani d . 1 . .
O O1 0.6099(6) 1.1877(5) 0.6836(3) 0.0578(10) Uani d . 1 . .
O O2 1.1869(5) 1.1523(5) 0.8913(3) 0.0620(11) Uani d . 1 . .
O O3 0.5961(5) 0.6870(4) 0.6651(3) 0.0536(10) Uani d . 1 . .
O O4 0.8645(5) 0.7126(4) 0.7317(3) 0.0464(9) Uani d . 1 . .
O O5 0.4749(8) 0.8608(6) 0.8900(5) 0.0933(18) Uani d . 1 . .
O O6 0.6728(5) 0.7532(4) 0.8832(2) 0.0529(10) Uani d . 1 . .
O O7 0.9621(13) 1.3006(9) 0.9874(6) 0.059(2) Uani d P 0.50 . .
O O8 0.7265(12) 1.3358(9) 0.9067(6) 0.061(2) Uani d P 0.50 . .

loop_
_atom_site_aniso_label
_atom_site_aniso_U_11
_atom_site_aniso_U_22
_atom_site_aniso_U_33
_atom_site_aniso_U_12
_atom_site_aniso_U_13
_atom_site_aniso_U_23
C1 0.037(3) 0.028(2) 0.027(2) 0.0081(19) 0.0038(18) -0.0022(17)
C2 0.035(3) 0.038(3) 0.031(2) 0.010(2) 0.0032(19) 0.0026(19)
C3 0.044(3) 0.038(3) 0.044(3) 0.008(2) 0.010(2) 0.008(2)
C4 0.040(3) 0.043(3) 0.053(3) 0.001(2) 0.012(2) 0.006(2)
C5 0.036(3) 0.049(3) 0.040(3) 0.012(2) 0.003(2) 0.000(2)
C6 0.031(2) 0.041(3) 0.031(2) 0.012(2) 0.0060(19) -0.0011(19)
C7 0.035(3) 0.041(3) 0.037(2) 0.014(2) 0.005(2) 0.002(2)
C8 0.033(2) 0.034(2) 0.027(2) 0.006(2) 0.0007(18) 0.0039(18)
C9 0.033(3) 0.038(3) 0.043(3) 0.013(2) 0.006(2) 0.005(2)
C10 0.055(3) 0.032(3) 0.029(2) 0.011(2) 0.000(2) 0.0056(19)
C11 0.039(3) 0.030(2) 0.029(2) 0.013(2) 0.0058(19) 0.0023(18)
C12 0.049(3) 0.034(3) 0.024(2) 0.011(2) 0.006(2) 0.0040(19)
C13 0.085(5) 0.037(3) 0.061(4) 0.026(3) 0.024(3) 0.009(3)
C14 0.098(6) 0.064(5) 0.111(6) 0.052(4) 0.010(5) 0.017(4)
C15 0.046(3) 0.047(3) 0.028(2) 0.019(2) 0.010(2) 0.002(2)
C16 0.055(4) 0.055(4) 0.042(3) 0.009(3) 0.016(3) -0.002(3)
C17 0.086(5) 0.061(4) 0.040(3) 0.005(3) 0.011(3) 0.018(3)
C18 0.082(5) 0.066(4) 0.059(4) 0.007(4) 0.012(3) 0.019(3)
C19 0.108(6) 0.048(4) 0.037(3) 0.001(3) 0.025(3) -0.003(3)
C20 0.105(6) 0.058(4) 0.075(5) 0.031(4) 0.053(4) 0.002(3)
C21 0.065(5) 0.026(3) 0.041(4) 0.013(3) 0.017(4) -0.003(3)
C21' 0.065(5) 0.026(3) 0.041(4) 0.013(3) 0.017(4) -0.003(3)
I1 0.0457(2) 0.0459(2) 0.0452(2) 0.01250(16) 0.00297(15) 0.01365(15)
N1 0.037(2) 0.037(2) 0.030(2) 0.0117(18) 0.0003(16) -0.0008(16)
N2 0.033(2) 0.032(2) 0.0285(19) 0.0100(17) 0.0045(15) 0.0042(15)
N3 0.051(3) 0.036(2) 0.0263(19) 0.0103(19) 0.0023(18) -0.0021(16)
N4 0.062(3) 0.057(3) 0.041(2) 0.037(2) 0.013(2) 0.002(2)
O1 0.063(3) 0.054(2) 0.074(3) 0.038(2) 0.021(2) 0.023(2)
O2 0.050(2) 0.070(3) 0.037(2) -0.006(2) -0.0062(18) 0.0010(19)
O3 0.058(3) 0.037(2) 0.050(2) 0.0065(18) -0.0117(19) 0.0049(17)
O4 0.054(2) 0.0326(18) 0.053(2) 0.0182(17) 0.0062(17) 0.0072(16)
O5 0.079(4) 0.075(3) 0.140(5) 0.027(3) 0.064(4) 0.029(3)
O6 0.063(3) 0.054(2) 0.0361(19) 0.012(2) 0.0068(17) 0.0159(17)
O7 0.077(6) 0.045(5) 0.063(5) 0.027(4) 0.023(5) 0.009(4)
O8 0.071(6) 0.051(5) 0.058(5) 0.022(4) 0.014(4) 0.005(4)

loop_
_atom_type_symbol
_atom_type_description
_atom_type_scat_dispersion_real
_atom_type_scat_dispersion_imag
_atom_type_scat_source
C C 0.0033 0.0016 'International Tables Vol C Tables 4.2.6.8 and 6.1.1.4'
H H 0.0000 0.0000 'International Tables Vol C Tables 4.2.6.8 and 6.1.1.4'
N N 0.0061 0.0033 'International Tables Vol C Tables 4.2.6.8 and 6.1.1.4'
O O 0.0106 0.0060 'International Tables Vol C Tables 4.2.6.8 and 6.1.1.4'
I I -0.4742 1.8119 'International Tables Vol C Tables 4.2.6.8 and 6.1.1.4'

loop_
_geom_angle_atom_site_label_1
_geom_angle_atom_site_label_2
_geom_angle_atom_site_label_3
_geom_angle
_geom_angle_publ_flag
C2 C1 C6 117.7(4) ?
C2 C1 C8 122.2(4) ?
C6 C1 C8 120.1(4) ?
C3 C2 C1 121.4(5) ?
C3 C2 I1 115.8(4) ?
C1 C2 I1 122.8(4) ?
C4 C3 C2 120.3(5) ?
C4 C3 H3 119.8 ?
C2 C3 H3 119.8 ?
C3 C4 C5 119.8(5) ?
C3 C4 H4 120.1 ?
C5 C4 H4 120.1 ?
C4 C5 C6 121.1(5) ?
C4 C5 H5 119.5 ?
C6 C5 H5 119.5 ?
C5 C6 C1 119.8(5) ?
C5 C6 C7 119.3(4) ?
C1 C6 C7 120.9(4) ?
N1 C7 C6 115.2(4) ?
N1 C7 H7A 108.5 ?
C6 C7 H7A 108.5 ?
N1 C7 H7B 108.5 ?
C6 C7 H7B 108.5 ?
H7A C7 H7B 107.5 ?
N2 C8 C1 114.9(4) ?
N2 C8 H8A 108.5 ?
C1 C8 H8A 108.5 ?
N2 C8 H8B 108.5 ?
C1 C8 H8B 108.5 ?
H8A C8 H8B 107.5 ?
O1 C9 N2 126.3(5) yes
O1 C9 N4 126.7(5) ?
N2 C9 N4 107.0(4) yes
O2 C10 N1 126.7(5) ?
O2 C10 N3 126.1(4) ?
N1 C10 N3 107.2(4) ?
N2 C11 N1 113.8(4) ?
N2 C11 C12 110.2(4) ?
N1 C11 C12 113.2(4) ?
N2 C11 C15 102.6(4) ?
N1 C11 C15 102.2(4) ?
C12 C11 C15 114.2(4) ?
O3 C12 O4 126.4(5) ?
O3 C12 C11 122.2(5) ?
O4 C12 C11 111.4(4) ?
C14 C13 O4 107.9(6) ?
C14 C13 H13A 110.1 ?
O4 C13 H13A 110.1 ?
C14 C13 H13B 110.1 ?
O4 C13 H13B 110.1 ?
H13A C13 H13B 108.4 ?
C13 C14 H14A 109.5 ?
C13 C14 H14B 109.5 ?
H14A C14 H14B 109.5 ?
C13 C14 H14C 109.5 ?
H14A C14 H14C 109.5 ?
H14B C14 H14C 109.5 ?
N4 C15 N3 113.5(4) yes
N4 C15 C16 112.2(5) ?
N3 C15 C16 110.4(4) ?
N4 C15 C11 101.8(4) ?
N3 C15 C11 102.1(4) ?
C16 C15 C11 116.3(4) ?
O5 C16 O6 125.9(6) ?
O5 C16 C15 122.1(6) ?
O6 C16 C15 111.9(5) ?
C18 C17 O6 112.3(5) ?
C18 C17 H17A 109.2 ?
O6 C17 H17A 109.2 ?
C18 C17 H17B 109.2 ?
O6 C17 H17B 109.2 ?
H17A C17 H17B 107.9 ?
C17 C18 H18A 109.5 ?
C17 C18 H18B 109.5 ?
H18A C18 H18B 109.5 ?
C17 C18 H18C 109.5 ?
H18A C18 H18C 109.5 ?
H18B C18 H18C 109.5 ?
O7 C19 N3 120.8(6) ?
O7 C19 H19A 107.1 ?
N3 C19 H19A 107.1 ?
O7 C19 H19B 107.1 ?
N3 C19 H19B 107.1 ?
H19A C19 H19B 106.8 ?
O8 C20 N4 125.3(7) ?
O8 C20 H20A 106.0 ?
N4 C20 H20A 106.0 ?
O8 C20 H20B 106.0 ?
N4 C20 H20B 106.0 ?
H20A C20 H20B 106.3 ?
O7 C21 O8 133.4(9) ?
O7 C21 H21A 103.9 ?
O8 C21 H21A 103.9 ?
O7 C21 H21B 103.9 ?
O8 C21 H21B 103.9 ?
H21A C21 H21B 105.4 ?
O8 C21' O7 115.1(11) ?
O8 C21' H21C 108.5 ?
O7 C21' H21C 108.5 ?
O8 C21' H21D 108.5 ?
O7 C21' H21D 108.5 ?
H21C C21' H21D 107.5 ?
C10 N1 C11 114.7(4) ?
C10 N1 C7 123.5(4) ?
C11 N1 C7 121.3(4) ?
C9 N2 C11 112.6(4) ?
C9 N2 C8 120.1(4) yes
C11 N2 C8 120.7(4) ?
C10 N3 C19 118.8(5) ?
C10 N3 C15 112.2(4) ?
C19 N3 C15 119.5(5) ?
C9 N4 C20 121.2(5) ?
C9 N4 C15 113.4(4) ?
C20 N4 C15 123.1(5) ?
C12 O4 C13 117.5(4) ?
C16 O6 C17 118.4(5) ?
C21 O7 C19 79.7(8) ?
C21 O7 C21' 45.7(8) ?
C19 O7 C21' 109.2(10) ?
C21 O8 C20 76.0(7) ?
C21 O8 C21' 45.4(7) ?
C20 O8 C21' 108.5(9) ?

loop_
_geom_bond_atom_site_label_1
_geom_bond_atom_site_label_2
_geom_bond_distance
_geom_bond_publ_flag
C1 C2 1.391(7) ?
C1 C6 1.414(7) ?
C1 C8 1.495(6) ?
C2 C3 1.387(7) ?
C2 I1 2.099(5) ?
C3 C4 1.365(8) ?
C3 H3 0.9300 ?
C4 C5 1.377(8) ?
C4 H4 0.9300 ?
C5 C6 1.387(7) ?
C5 H5 0.9300 ?
C6 C7 1.502(7) ?
C7 N1 1.457(6) ?
C7 H7A 0.9700 ?
C7 H7B 0.9700 ?
C8 N2 1.474(6) yes
C8 H8A 0.9700 ?
C8 H8B 0.9700 ?
C9 O1 1.202(6) yes
C9 N2 1.375(6) yes
C9 N4 1.376(7) ?
C10 O2 1.204(6) ?
C10 N1 1.362(6) ?
C10 N3 1.388(7) ?
C11 N2 1.425(6) yes
C11 N1 1.432(6) ?
C11 C12 1.545(6) ?
C11 C15 1.592(6) ?
C12 O3 1.188(6) ?
C12 O4 1.318(6) ?
C13 C14 1.452(10) ?
C13 O4 1.463(6) ?
C13 H13A 0.9700 ?
C13 H13B 0.9700 ?
C14 H14A 0.9600 ?
C14 H14B 0.9600 ?
C14 H14C 0.9600 ?
C15 N4 1.441(7) ?
C15 N3 1.455(7) ?
C15 C16 1.540(8) yes
C16 O5 1.185(8) ?
C16 O6 1.301(7) ?
C17 C18 1.453(10) ?
C17 O6 1.464(7) ?
C17 H17A 0.9700 ?
C17 H17B 0.9700 ?
C18 H18A 0.9600 ?
C18 H18B 0.9600 ?
C18 H18C 0.9600 ?
C19 O7 1.319(10) ?
C19 N3 1.441(7) ?
C19 H19A 0.9700 ?
C19 H19B 0.9700 ?
C20 O8 1.341(11) ?
C20 N4 1.432(7) yes
C20 H20A 0.9700 ?
C20 H20B 0.9700 ?
C21 O7 1.239(13) ?
C21 O8 1.280(12) ?
C21 H21A 0.9700 ?
C21 H21B 0.9700 ?
C21' O8 1.365(18) ?
C21' O7 1.377(18) ?
C21' H21C 0.9700 ?
C21' H21D 0.9700 ?

loop_
_geom_hbond_atom_site_label_D
_geom_hbond_atom_site_label_H
_geom_hbond_atom_site_label_A
_geom_hbond_site_symmetry_A
_geom_hbond_distance_DH
_geom_hbond_distance_HA
_geom_hbond_distance_DA
_geom_hbond_angle_DHA
_geom_hbond_publ_flag
C8 H8A I1 . 0.97 2.72 3.363(5) 123.9 yes
C5 H5 O1 1_655 0.93 2.45 3.290(7) 150.6 yes
C8 H8B Cg1 2_776 0.97 2.91 3.716(5) 141 yes

loop_
_geom_torsion_atom_site_label_1
_geom_torsion_atom_site_label_2
_geom_torsion_atom_site_label_3
_geom_torsion_atom_site_label_4
_geom_torsion
C6 C1 C2 C3 0.5(7)
C8 C1 C2 C3 -177.8(4)
C6 C1 C2 I1 -179.8(3)
C8 C1 C2 I1 1.9(6)
C1 C2 C3 C4 -0.6(8)
I1 C2 C3 C4 179.7(4)
C2 C3 C4 C5 0.4(8)
C3 C4 C5 C6 -0.1(8)
C4 C5 C6 C1 -0.1(7)
C4 C5 C6 C7 178.6(5)
C2 C1 C6 C5 -0.1(7)
C8 C1 C6 C5 178.2(4)
C2 C1 C6 C7 -178.8(4)
C8 C1 C6 C7 -0.5(6)
C5 C6 C7 N1 122.6(5)
C1 C6 C7 N1 -58.7(6)
C2 C1 C8 N2 -122.1(5)
C6 C1 C8 N2 59.6(6)
N2 C11 C12 O3 -33.7(6)
N1 C11 C12 O3 -162.4(4)
C15 C11 C12 O3 81.2(6)
N2 C11 C12 O4 146.4(4)
N1 C11 C12 O4 17.7(5)
C15 C11 C12 O4 -98.7(5)
N2 C11 C15 N4 -10.4(5)
N1 C11 C15 N4 107.8(4)
C12 C11 C15 N4 -129.6(4)
N2 C11 C15 N3 -127.9(4)
N1 C11 C15 N3 -9.7(5)
C12 C11 C15 N3 112.9(4)
N2 C11 C15 C16 111.8(5)
N1 C11 C15 C16 -130.0(5)
C12 C11 C15 C16 -7.4(6)
N4 C15 C16 O5 -11.3(8)
N3 C15 C16 O5 116.5(7)
C11 C15 C16 O5 -127.8(6)
N4 C15 C16 O6 172.2(4)
N3 C15 C16 O6 -60.0(6)
C11 C15 C16 O6 55.7(6)
O2 C10 N1 C11 -178.1(5)
N3 C10 N1 C11 4.5(6)
O2 C10 N1 C7 -6.7(8)
N3 C10 N1 C7 176.0(4)
N2 C11 N1 C10 113.5(4)
C12 C11 N1 C10 -119.7(4)
C15 C11 N1 C10 3.6(5)
N2 C11 N1 C7 -58.2(6)
C12 C11 N1 C7 68.7(5)
C15 C11 N1 C7 -168.0(4)
C6 C7 N1 C10 -94.5(5)
C6 C7 N1 C11 76.4(6)
O1 C9 N2 C11 165.1(5)
N4 C9 N2 C11 -16.2(6)
O1 C9 N2 C8 13.5(8)
N4 C9 N2 C8 -167.8(4)
N1 C11 N2 C9 -93.1(5)
C12 C11 N2 C9 138.6(4)
C15 C11 N2 C9 16.5(5)
N1 C11 N2 C8 58.4(5)
C12 C11 N2 C8 -70.0(5)
C15 C11 N2 C8 168.0(4)
C1 C8 N2 C9 71.6(5)
C1 C8 N2 C11 -77.7(5)
O2 C10 N3 C19 24.8(8)
N1 C10 N3 C19 -157.9(5)
O2 C10 N3 C15 170.8(5)
N1 C10 N3 C15 -11.8(6)
O7 C19 N3 C10 47.5(11)
O7 C19 N3 C15 -96.1(9)
N4 C15 N3 C10 -95.3(5)
C16 C15 N3 C10 137.7(4)
C11 C15 N3 C10 13.4(5)
N4 C15 N3 C19 50.5(6)
C16 C15 N3 C19 -76.5(6)
C11 C15 N3 C19 159.2(4)
O1 C9 N4 C20 -9.9(9)
N2 C9 N4 C20 171.5(6)
O1 C9 N4 C15 -173.0(5)
N2 C9 N4 C15 8.3(6)
O8 C20 N4 C9 -64.8(11)
O8 C20 N4 C15 96.7(10)
N3 C15 N4 C9 110.5(5)
C16 C15 N4 C9 -123.4(5)
C11 C15 N4 C9 1.6(6)
N3 C15 N4 C20 -52.3(7)
C16 C15 N4 C20 73.8(7)
C11 C15 N4 C20 -161.2(6)
O3 C12 O4 C13 -3.9(7)
C11 C12 O4 C13 176.0(4)
C14 C13 O4 C12 -175.4(6)
O5 C16 O6 C17 2.3(9)
C15 C16 O6 C17 178.7(4)
C18 C17 O6 C16 79.0(8)
O8 C21 O7 C19 174.4(11)
O8 C21 O7 C21' 44.4(13)
N3 C19 O7 C21 74.5(9)
N3 C19 O7 C21' 109.9(10)
O8 C21' O7 C21 -31.8(10)
O8 C21' O7 C19 -84.7(13)
O7 C21 O8 C20 179.9(11)
O7 C21 O8 C21' -45.2(13)
N4 C20 O8 C21 -68.2(10)
N4 C20 O8 C21' -100.3(11)
O7 C21' O8 C21 30.8(9)
O7 C21' O8 C20 77.3(13)
